data_4087328
loop_
_publ_author_name
'Ghatak, Tapas'
'Fridman, Natalia'
'Eisen, Moris S.'

_publ_section_title
;
 Actinide Complexes Possessing Six-Membered N-Heterocyclic Iminato
 Moieties: Synthesis and Reactivity
;
_journal_issue 7
_journal_name_full Organometallics
_journal_page_first 1296
_journal_paper_doi 10.1021/acs.organomet.7b00037
_journal_volume 36
_journal_year 2017
_chemical_formula_moiety 'C35 H74 N6 Si6 U'
_chemical_formula_sum 'C35 H74 N6 Si6 U'
_chemical_formula_weight 985.57
_chemical_name_common 'Moris456 (Tapas)'
_chemical_name_systematic
; 
 ? 
;
_space_group_IT_number 61
_symmetry_cell_setting orthorhombic
_symmetry_space_group_name_Hall '-P 2ac 2ab'
_symmetry_space_group_name_H-M 'P b c a'
_atom_sites_solution_hydrogens geom
_atom_sites_solution_primary direct
_atom_sites_solution_secondary difmap
_audit_creation_method SHELXL-97
_cell_angle_alpha 90.00
_cell_angle_beta 90.00
_cell_angle_gamma 90.00
_cell_formula_units_Z 8
_cell_length_a 12.812(4)
_cell_length_b 23.795(8)
_cell_length_c 31.24(2)
_cell_measurement_reflns_used 7813
_cell_measurement_temperature 200(2)
_cell_measurement_theta_max 24.14
_cell_measurement_theta_min 0.65
_cell_volume 9524(8)
_computing_cell_refinement 'DENZO HKL2000 (Otwinowski & Minor 1997)'
_computing_data_collection 'Collect (Nonius, 2006)'
_computing_data_reduction 'DENZO HKL2000 (Otwinowski & Minor 1997)'
_computing_molecular_graphics 'Mercury 3.7'
_computing_structure_refinement 'SHELXL-97 (Sheldrick, 1997)'
_computing_structure_solution 'SHELXS-97 (Sheldrick, 1990)'
_diffrn_ambient_temperature 200(2)
_diffrn_detector_area_resol_mean 95
_diffrn_measured_fraction_theta_full 1.000
_diffrn_measured_fraction_theta_max 1.000
_diffrn_measurement_device_type 'Nonius KappaCCD'
_diffrn_measurement_method 'phi- and omega-scans'
_diffrn_radiation_monochromator graphite
_diffrn_radiation_source 'fine-focus sealed tube'
_diffrn_radiation_type MoK\a
_diffrn_radiation_wavelength 0.71073
_diffrn_reflns_av_R_equivalents 0.0800
_diffrn_reflns_av_sigmaI/netI 0.0319
_diffrn_reflns_limit_h_max 14
_diffrn_reflns_limit_h_min 0
_diffrn_reflns_limit_k_max 26
_diffrn_reflns_limit_k_min 0
_diffrn_reflns_limit_l_max 34
_diffrn_reflns_limit_l_min 0
_diffrn_reflns_number 7081
_diffrn_reflns_theta_full 24.14
_diffrn_reflns_theta_max 24.14
_diffrn_reflns_theta_min 1.30
_diffrn_standards_decay_% none
_diffrn_standards_interval_count none
_diffrn_standards_interval_time none
_diffrn_standards_number none
_exptl_absorpt_coefficient_mu 3.589
_exptl_absorpt_correction_T_max 0.7383
_exptl_absorpt_correction_T_min 0.4796
_exptl_absorpt_correction_type multi-scan
_exptl_absorpt_process_details
; 
'HKL Denzo and Scalepack (Otwinowski & Minor 1997)'  
;
_exptl_crystal_colour orange
_exptl_crystal_density_diffrn 1.375
_exptl_crystal_density_method 'not measured'
_exptl_crystal_description block
_exptl_crystal_F_000 4016
_exptl_crystal_size_max 0.24
_exptl_crystal_size_mid 0.21
_exptl_crystal_size_min 0.09
_refine_diff_density_max 2.096
_refine_diff_density_min -0.887
_refine_diff_density_rms 0.122
_refine_ls_extinction_method none
_refine_ls_goodness_of_fit_ref 1.054
_refine_ls_hydrogen_treatment constr
_refine_ls_matrix_type full
_refine_ls_number_parameters 455
_refine_ls_number_reflns 7081
_refine_ls_number_restraints 0
_refine_ls_restrained_S_all 1.054
_refine_ls_R_factor_all 0.0538
_refine_ls_R_factor_gt 0.0338
_refine_ls_shift/su_max 0.009
_refine_ls_shift/su_mean 0.001
_refine_ls_structure_factor_coef Fsqd
_refine_ls_weighting_details 'calc w=1/[\s^2^(Fo^2^)+(0.0557P)^2^+0.0000P] where P=(Fo^2^+2Fc^2^)/3'
_refine_ls_weighting_scheme calc
_refine_ls_wR_factor_gt 0.0802
_refine_ls_wR_factor_ref 0.0902
_reflns_number_gt 5302
_reflns_number_total 7081
_reflns_threshold_expression >2sigma(I)
_cod_data_source_file om7b00037_si_002.cif
_cod_data_source_block Moris456
_cod_original_cell_volume 9524(9)
_cod_database_code 4087328

loop_
_symmetry_equiv_pos_as_xyz
'x, y, z'
'-x+1/2, -y, z+1/2'
'x+1/2, -y+1/2, -z'
'-x, y+1/2, -z+1/2'
'-x, -y, -z'
'x-1/2, y, -z-1/2'
'-x-1/2, y-1/2, z'
'x, -y-1/2, z-1/2'

loop_
_atom_site_label
_atom_site_type_symbol
_atom_site_fract_x
_atom_site_fract_y
_atom_site_fract_z
_atom_site_U_iso_or_equiv
_atom_site_adp_type
_atom_site_occupancy
_atom_site_symmetry_multiplicity
_atom_site_calc_flag
_atom_site_refinement_flags
U1 U 0.294788(13) 0.095922(8) 0.599686(6) 0.02980(9) Uani 1 1 d .
Si1 Si 0.50146(11) 0.07253(7) 0.67007(5) 0.0475(4) Uani 1 1 d .
Si2 Si 0.56730(11) 0.12057(7) 0.58584(5) 0.0448(4) Uani 1 1 d .
Si3 Si 0.26065(11) 0.21569(6) 0.54003(5) 0.0373(3) Uani 1 1 d .
Si4 Si 0.19027(11) 0.11435(7) 0.49236(5) 0.0406(4) Uani 1 1 d .
Si5 Si 0.29809(11) -0.04352(6) 0.58166(5) 0.0418(4) Uani 1 1 d .
Si6 Si 0.12815(12) -0.01634(6) 0.64295(5) 0.0455(4) Uani 1 1 d .
N1 N 0.2049(3) 0.14547(17) 0.64277(13) 0.0347(10) Uani 1 1 d .
N2 N 0.1927(3) 0.22406(17) 0.68791(13) 0.0379(11) Uani 1 1 d .
N3 N 0.0439(3) 0.19060(17) 0.65052(13) 0.0369(10) Uani 1 1 d .
N4 N 0.4680(3) 0.09697(17) 0.61998(14) 0.0408(11) Uani 1 1 d .
N5 N 0.2432(3) 0.14314(16) 0.53851(12) 0.0339(10) Uani 1 1 d .
N6 N 0.2316(3) 0.00704(17) 0.61138(12) 0.0361(10) Uani 1 1 d .
C1 C 0.1501(4) 0.1855(2) 0.65966(15) 0.0326(12) Uani 1 1 d .
C2 C -0.0117(4) 0.2404(2) 0.65909(15) 0.0368(13) Uani 1 1 d .
C3 C -0.1075(4) 0.2522(2) 0.64133(17) 0.0498(15) Uani 1 1 d .
H3 H -0.1377 0.2267 0.6215 0.060 Uiso 1 1 calc R
C4 C -0.1610(5) 0.3016(3) 0.6523(2) 0.0583(16) Uani 1 1 d .
H4 H -0.2266 0.3093 0.6394 0.070 Uiso 1 1 calc R
C5 C -0.1205(5) 0.3384(3) 0.6809(2) 0.0586(16) Uani 1 1 d .
H5 H -0.1586 0.3712 0.6884 0.070 Uiso 1 1 calc R
C6 C -0.0221(4) 0.3283(2) 0.69976(18) 0.0476(14) Uani 1 1 d .
C7 C 0.0341(4) 0.2794(2) 0.68809(16) 0.0396(13) Uani 1 1 d .
C8 C 0.0226(5) 0.3647(2) 0.7306(2) 0.0610(17) Uani 1 1 d .
H8 H -0.0128 0.3981 0.7387 0.073 Uiso 1 1 calc R
C9 C 0.1154(5) 0.3519(3) 0.7487(2) 0.0669(18) Uani 1 1 d .
H9 H 0.1430 0.3759 0.7702 0.080 Uiso 1 1 calc R
C10 C 0.1719(5) 0.3042(2) 0.73653(19) 0.0572(16) Uani 1 1 d .
H10 H 0.2368 0.2961 0.7499 0.069 Uiso 1 1 calc R
C11 C 0.1341(4) 0.2689(2) 0.70526(17) 0.0420(13) Uani 1 1 d .
C12 C 0.3030(3) 0.2143(2) 0.70144(16) 0.0387(13) Uani 1 1 d .
H12 H 0.3305 0.1841 0.6822 0.046 Uiso 1 1 calc R
C13 C 0.3752(4) 0.2652(2) 0.69491(17) 0.0533(15) Uani 1 1 d .
H13A H 0.3522 0.2866 0.6698 0.080 Uiso 1 1 calc R
H13B H 0.4470 0.2522 0.6904 0.080 Uiso 1 1 calc R
H13C H 0.3726 0.2893 0.7203 0.080 Uiso 1 1 calc R
C14 C 0.3080(4) 0.1904(3) 0.74691(18) 0.0562(16) Uani 1 1 d .
H14A H 0.2786 0.2178 0.7670 0.084 Uiso 1 1 calc R
H14B H 0.3809 0.1828 0.7545 0.084 Uiso 1 1 calc R
H14C H 0.2677 0.1555 0.7483 0.084 Uiso 1 1 calc R
C15 C -0.0090(4) 0.1407(2) 0.63182(15) 0.0367(12) Uani 1 1 d .
H15 H 0.0426 0.1093 0.6343 0.044 Uiso 1 1 calc R
C16 C -0.0328(4) 0.1457(2) 0.58363(17) 0.0505(15) Uani 1 1 d .
H16A H -0.0795 0.1777 0.5788 0.076 Uiso 1 1 calc R
H16B H -0.0664 0.1112 0.5736 0.076 Uiso 1 1 calc R
H16C H 0.0325 0.1516 0.5679 0.076 Uiso 1 1 calc R
C17 C -0.1026(4) 0.1225(2) 0.65878(17) 0.0490(14) Uani 1 1 d .
H17A H -0.0832 0.1227 0.6891 0.074 Uiso 1 1 calc R
H17B H -0.1240 0.0845 0.6504 0.074 Uiso 1 1 calc R
H17C H -0.1606 0.1486 0.6541 0.074 Uiso 1 1 calc R
C18 C 0.5921(5) 0.0110(3) 0.6709(2) 0.082(2) Uani 1 1 d .
H18A H 0.5749 -0.0144 0.6473 0.123 Uiso 1 1 calc R
H18B H 0.5848 -0.0089 0.6982 0.123 Uiso 1 1 calc R
H18C H 0.6641 0.0242 0.6677 0.123 Uiso 1 1 calc R
C19 C 0.3808(4) 0.0494(2) 0.69900(17) 0.0511(15) Uani 1 1 d .
H19A H 0.3272 0.0786 0.6966 0.077 Uiso 1 1 calc R
H19B H 0.3972 0.0431 0.7293 0.077 Uiso 1 1 calc R
H19C H 0.3549 0.0144 0.6863 0.077 Uiso 1 1 calc R
C20 C 0.5657(5) 0.1278(3) 0.70394(19) 0.073(2) Uani 1 1 d .
H20A H 0.6378 0.1331 0.6944 0.109 Uiso 1 1 calc R
H20B H 0.5653 0.1158 0.7339 0.109 Uiso 1 1 calc R
H20C H 0.5273 0.1632 0.7012 0.109 Uiso 1 1 calc R
C21 C 0.6748(4) 0.0681(3) 0.5782(2) 0.0664(18) Uani 1 1 d .
H21A H 0.7120 0.0627 0.6054 0.100 Uiso 1 1 calc R
H21B H 0.7236 0.0818 0.5565 0.100 Uiso 1 1 calc R
H21C H 0.6451 0.0321 0.5689 0.100 Uiso 1 1 calc R
C22 C 0.6296(4) 0.1880(3) 0.60518(19) 0.0664(19) Uani 1 1 d .
H22A H 0.5756 0.2166 0.6092 0.100 Uiso 1 1 calc R
H22B H 0.6804 0.2010 0.5839 0.100 Uiso 1 1 calc R
H22C H 0.6651 0.1811 0.6325 0.100 Uiso 1 1 calc R
C23 C 0.5170(4) 0.1351(3) 0.53060(16) 0.0529(15) Uani 1 1 d .
H23A H 0.4900 0.1003 0.5181 0.079 Uiso 1 1 calc R
H23B H 0.5739 0.1497 0.5128 0.079 Uiso 1 1 calc R
H23C H 0.4609 0.1631 0.5321 0.079 Uiso 1 1 calc R
C24 C 0.3182(4) 0.2449(2) 0.48980(17) 0.0533(15) Uani 1 1 d .
H24A H 0.3831 0.2249 0.4831 0.080 Uiso 1 1 calc R
H24B H 0.3331 0.2850 0.4937 0.080 Uiso 1 1 calc R
H24C H 0.2686 0.2401 0.4662 0.080 Uiso 1 1 calc R
C25 C 0.3499(4) 0.2364(2) 0.58409(17) 0.0475(14) Uani 1 1 d .
H25A H 0.3093 0.2430 0.6102 0.071 Uiso 1 1 calc R
H25B H 0.3870 0.2709 0.5762 0.071 Uiso 1 1 calc R
H25C H 0.4005 0.2062 0.5892 0.071 Uiso 1 1 calc R
C26 C 0.1380(4) 0.2559(2) 0.55044(18) 0.0504(15) Uani 1 1 d .
H26A H 0.0867 0.2472 0.5281 0.076 Uiso 1 1 calc R
H26B H 0.1531 0.2962 0.5502 0.076 Uiso 1 1 calc R
H26C H 0.1097 0.2452 0.5784 0.076 Uiso 1 1 calc R
C27 C 0.2919(4) 0.1004(2) 0.45021(19) 0.0581(17) Uani 1 1 d .
H27A H 0.3263 0.1357 0.4424 0.087 Uiso 1 1 calc R
H27B H 0.2585 0.0842 0.4248 0.087 Uiso 1 1 calc R
H27C H 0.3439 0.0740 0.4614 0.087 Uiso 1 1 calc R
C28 C 0.0872(4) 0.1593(2) 0.46622(18) 0.0558(16) Uani 1 1 d .
H28A H 0.0282 0.1640 0.4859 0.084 Uiso 1 1 calc R
H28B H 0.0631 0.1411 0.4399 0.084 Uiso 1 1 calc R
H28C H 0.1167 0.1962 0.4593 0.084 Uiso 1 1 calc R
C29 C 0.1238(4) 0.0468(2) 0.50474(18) 0.0539(15) Uani 1 1 d .
H29A H 0.1594 0.0283 0.5287 0.081 Uiso 1 1 calc R
H29B H 0.1259 0.0223 0.4795 0.081 Uiso 1 1 calc R
H29C H 0.0510 0.0541 0.5126 0.081 Uiso 1 1 calc R
C30 C 0.2132(4) -0.0903(2) 0.5488(2) 0.0519(16) Uani 1 1 d .
H30A H 0.1703 -0.1136 0.5677 0.078 Uiso 1 1 calc R
H30B H 0.2569 -0.1144 0.5308 0.078 Uiso 1 1 calc R
H30C H 0.1678 -0.0673 0.5306 0.078 Uiso 1 1 calc R
C31 C 0.3851(5) -0.0910(2) 0.6140(2) 0.0677(19) Uani 1 1 d .
H31A H 0.4359 -0.1091 0.5950 0.102 Uiso 1 1 calc R
H31B H 0.3427 -0.1198 0.6281 0.102 Uiso 1 1 calc R
H31C H 0.4220 -0.0688 0.6357 0.102 Uiso 1 1 calc R
C32 C 0.3872(4) -0.0048(2) 0.54379(18) 0.0532(15) Uani 1 1 d .
H32A H 0.3469 0.0232 0.5278 0.080 Uiso 1 1 calc R
H32B H 0.4186 -0.0315 0.5237 0.080 Uiso 1 1 calc R
H32C H 0.4423 0.0140 0.5601 0.080 Uiso 1 1 calc R
C33 C 0.0030(4) -0.0158(3) 0.61217(19) 0.0605(17) Uani 1 1 d .
H33A H -0.0110 0.0223 0.6018 0.091 Uiso 1 1 calc R
H33B H -0.0542 -0.0280 0.6308 0.091 Uiso 1 1 calc R
H33C H 0.0087 -0.0415 0.5877 0.091 Uiso 1 1 calc R
C34 C 0.1110(4) 0.0247(2) 0.69361(16) 0.0492(14) Uani 1 1 d .
H34A H 0.1644 0.0134 0.7143 0.074 Uiso 1 1 calc R
H34B H 0.0416 0.0173 0.7055 0.074 Uiso 1 1 calc R
H34C H 0.1179 0.0649 0.6875 0.074 Uiso 1 1 calc R
C35 C 0.1439(6) -0.0908(2) 0.6624(2) 0.077(2) Uani 1 1 d .
H35A H 0.1576 -0.1156 0.6380 0.115 Uiso 1 1 calc R
H35B H 0.0798 -0.1029 0.6768 0.115 Uiso 1 1 calc R
H35C H 0.2025 -0.0928 0.6825 0.115 Uiso 1 1 calc R

loop_
_atom_site_aniso_label
_atom_site_aniso_U_11
_atom_site_aniso_U_22
_atom_site_aniso_U_33
_atom_site_aniso_U_23
_atom_site_aniso_U_13
_atom_site_aniso_U_12
U1 0.02981(13) 0.02933(14) 0.03026(14) 0.00204(8) -0.00236(8) -0.00020(8)
Si1 0.0408(9) 0.0576(10) 0.0441(10) 0.0098(8) -0.0100(7) -0.0012(8)
Si2 0.0314(8) 0.0521(10) 0.0510(10) 0.0076(8) -0.0016(7) -0.0012(8)
Si3 0.0401(8) 0.0338(9) 0.0380(8) 0.0054(7) -0.0017(7) -0.0020(7)
Si4 0.0480(9) 0.0417(9) 0.0321(8) 0.0037(7) -0.0077(7) -0.0018(7)
Si5 0.0492(9) 0.0320(9) 0.0444(9) -0.0024(7) -0.0023(7) 0.0041(7)
Si6 0.0546(10) 0.0386(9) 0.0433(9) 0.0028(7) 0.0077(7) -0.0084(7)
N1 0.034(2) 0.036(3) 0.034(2) -0.002(2) -0.0040(19) -0.004(2)
N2 0.038(3) 0.037(3) 0.039(3) -0.004(2) -0.007(2) 0.000(2)
N3 0.030(2) 0.038(3) 0.043(3) -0.003(2) 0.0012(19) 0.002(2)
N4 0.043(3) 0.046(3) 0.032(3) 0.002(2) 0.000(2) -0.002(2)
N5 0.031(2) 0.037(3) 0.034(2) 0.0050(19) -0.0017(18) -0.004(2)
N6 0.045(3) 0.031(2) 0.033(2) -0.0032(19) -0.0033(19) -0.005(2)
C1 0.035(3) 0.036(3) 0.026(3) 0.001(2) 0.000(2) -0.002(3)
C2 0.034(3) 0.039(3) 0.037(3) 0.001(3) 0.009(2) 0.002(3)
C3 0.048(4) 0.049(4) 0.052(4) -0.001(3) 0.004(3) 0.006(3)
C4 0.053(4) 0.057(4) 0.065(4) 0.013(4) 0.007(3) 0.013(3)
C5 0.067(4) 0.042(4) 0.066(4) 0.007(3) 0.023(4) 0.011(3)
C6 0.057(4) 0.038(3) 0.047(4) 0.008(3) 0.019(3) 0.007(3)
C7 0.048(3) 0.031(3) 0.040(3) 0.003(3) 0.010(3) -0.002(3)
C8 0.089(5) 0.040(4) 0.054(4) -0.009(3) 0.023(4) 0.004(4)
C9 0.085(5) 0.050(4) 0.065(4) -0.018(3) 0.000(4) 0.003(4)
C10 0.068(4) 0.052(4) 0.052(4) -0.015(3) -0.008(3) 0.001(3)
C11 0.050(4) 0.035(3) 0.042(3) 0.002(3) 0.005(3) -0.004(3)
C12 0.038(3) 0.042(3) 0.037(3) -0.003(3) -0.006(2) -0.006(2)
C13 0.064(4) 0.047(4) 0.049(4) -0.003(3) -0.006(3) -0.019(3)
C14 0.058(4) 0.062(4) 0.048(4) 0.009(3) -0.013(3) -0.014(3)
C15 0.035(3) 0.035(3) 0.039(3) -0.002(2) -0.004(2) -0.006(2)
C16 0.052(4) 0.056(4) 0.043(3) 0.002(3) -0.002(3) -0.007(3)
C17 0.044(3) 0.057(4) 0.045(4) -0.005(3) 0.004(3) -0.006(3)
C18 0.073(4) 0.095(6) 0.079(5) 0.033(4) -0.003(4) 0.024(4)
C19 0.055(3) 0.061(4) 0.037(3) 0.008(3) -0.010(3) -0.009(3)
C20 0.065(4) 0.102(5) 0.052(4) 0.010(4) -0.022(3) -0.031(4)
C21 0.045(3) 0.089(5) 0.064(4) 0.009(4) 0.008(3) 0.017(4)
C22 0.051(4) 0.076(5) 0.072(5) 0.013(4) -0.010(3) -0.020(3)
C23 0.044(3) 0.067(4) 0.048(4) 0.014(3) 0.014(3) -0.004(3)
C24 0.063(4) 0.050(4) 0.046(4) 0.018(3) -0.002(3) -0.008(3)
C25 0.058(4) 0.036(3) 0.048(3) 0.005(3) -0.004(3) -0.009(3)
C26 0.052(3) 0.035(3) 0.065(4) 0.007(3) -0.005(3) 0.006(3)
C27 0.079(5) 0.058(4) 0.037(4) -0.004(3) 0.000(3) 0.000(3)
C28 0.054(4) 0.061(4) 0.053(4) 0.006(3) -0.016(3) -0.009(3)
C29 0.063(4) 0.052(4) 0.047(4) -0.004(3) -0.014(3) -0.013(3)
C30 0.065(4) 0.038(4) 0.053(4) -0.004(3) 0.001(3) 0.001(3)
C31 0.078(5) 0.052(4) 0.074(4) -0.002(3) -0.013(4) 0.019(3)
C32 0.055(3) 0.049(4) 0.055(4) -0.017(3) 0.006(3) 0.007(3)
C33 0.049(4) 0.069(5) 0.064(4) -0.017(3) 0.003(3) -0.017(3)
C34 0.051(3) 0.052(4) 0.044(3) 0.001(3) 0.005(3) -0.001(3)
C35 0.109(6) 0.042(4) 0.080(5) 0.017(3) 0.031(5) -0.013(4)

loop_
_atom_type_symbol
_atom_type_description
_atom_type_scat_dispersion_real
_atom_type_scat_dispersion_imag
_atom_type_scat_source
U U -9.6767 9.6646 'International Tables Vol C Tables 4.2.6.8 and 6.1.1.4'
Si Si 0.0817 0.0704 'International Tables Vol C Tables 4.2.6.8 and 6.1.1.4'
N N 0.0061 0.0033 'International Tables Vol C Tables 4.2.6.8 and 6.1.1.4'
C C 0.0033 0.0016 'International Tables Vol C Tables 4.2.6.8 and 6.1.1.4'
H H 0.0000 0.0000 'International Tables Vol C Tables 4.2.6.8 and 6.1.1.4'

loop_
_geom_angle_atom_site_label_1
_geom_angle_atom_site_label_2
_geom_angle_atom_site_label_3
_geom_angle
N1 U1 N6 102.67(14)
N1 U1 N4 109.91(15)
N6 U1 N4 107.78(14)
N1 U1 N5 95.68(15)
N6 U1 N5 118.60(13)
N4 U1 N5 119.76(14)
N1 U1 Si5 131.21(11)
N6 U1 Si5 28.61(10)
N4 U1 Si5 92.55(10)
N5 U1 Si5 110.13(10)
N1 U1 Si3 79.31(12)
N6 U1 Si3 143.80(10)
N4 U1 Si3 105.22(10)
N5 U1 Si3 27.37(10)
Si5 U1 Si3 136.81(5)
N4 Si1 C18 115.6(3)
N4 Si1 C19 109.4(2)
C18 Si1 C19 106.0(3)
N4 Si1 C20 112.6(3)
C18 Si1 C20 105.6(3)
C19 Si1 C20 107.2(3)
N4 Si2 C23 111.7(2)
N4 Si2 C21 113.4(3)
C23 Si2 C21 105.0(3)
N4 Si2 C22 112.6(3)
C23 Si2 C22 106.4(3)
C21 Si2 C22 107.2(3)
N5 Si3 C25 111.2(2)
N5 Si3 C24 113.4(2)
C25 Si3 C24 106.3(3)
N5 Si3 C26 113.8(2)
C25 Si3 C26 104.7(3)
C24 Si3 C26 106.7(3)
N5 Si3 U1 37.65(13)
C25 Si3 U1 74.89(17)
C24 Si3 U1 135.61(19)
C26 Si3 U1 115.94(18)
N5 Si4 C29 110.3(2)
N5 Si4 C27 112.4(2)
C29 Si4 C27 108.1(3)
N5 Si4 C28 114.2(2)
C29 Si4 C28 105.1(2)
C27 Si4 C28 106.4(3)
N6 Si5 C30 114.9(2)
N6 Si5 C31 114.7(3)
C30 Si5 C31 106.5(3)
N6 Si5 C32 107.0(2)
C30 Si5 C32 107.4(3)
C31 Si5 C32 105.8(3)
N6 Si5 U1 39.09(14)
C30 Si5 U1 132.29(18)
C31 Si5 U1 120.6(2)
C32 Si5 U1 68.33(16)
N6 Si6 C33 111.0(2)
N6 Si6 C34 113.6(2)
C33 Si6 C34 109.3(3)
N6 Si6 C35 113.6(3)
C33 Si6 C35 105.3(3)
C34 Si6 C35 103.3(3)
C1 N1 U1 163.4(4)
C1 N2 C11 122.4(4)
C1 N2 C12 116.7(4)
C11 N2 C12 120.8(4)
C1 N3 C2 121.9(4)
C1 N3 C15 117.0(4)
C2 N3 C15 121.1(4)
Si1 N4 Si2 118.7(2)
Si1 N4 U1 119.0(2)
Si2 N4 U1 122.3(2)
Si4 N5 Si3 117.7(2)
Si4 N5 U1 127.4(2)
Si3 N5 U1 114.98(19)
Si5 N6 Si6 116.9(2)
Si5 N6 U1 112.3(2)
Si6 N6 U1 130.7(2)
N1 C1 N2 122.2(4)
N1 C1 N3 120.6(4)
N2 C1 N3 117.1(4)
C3 C2 N3 123.1(5)
C3 C2 C7 119.4(5)
N3 C2 C7 117.5(4)
C2 C3 C4 120.6(5)
C2 C3 H3 119.7
C4 C3 H3 119.7
C5 C4 C3 121.0(6)
C5 C4 H4 119.5
C3 C4 H4 119.5
C4 C5 C6 120.5(6)
C4 C5 H5 119.8
C6 C5 H5 119.8
C5 C6 C7 119.1(5)
C5 C6 C8 122.7(6)
C7 C6 C8 118.1(5)
C11 C7 C6 120.7(5)
C11 C7 C2 120.0(5)
C6 C7 C2 119.3(5)
C9 C8 C6 120.2(6)
C9 C8 H8 119.9
C6 C8 H8 119.9
C8 C9 C10 121.6(6)
C8 C9 H9 119.2
C10 C9 H9 119.2
C11 C10 C9 120.4(6)
C11 C10 H10 119.8
C9 C10 H10 119.8
C10 C11 C7 118.7(5)
C10 C11 N2 123.1(5)
C7 C11 N2 118.1(5)
N2 C12 C14 111.1(4)
N2 C12 C13 114.1(4)
C14 C12 C13 112.9(4)
N2 C12 H12 106.0
C14 C12 H12 106.0
C13 C12 H12 106.0
C12 C13 H13A 109.5
C12 C13 H13B 109.5
H13A C13 H13B 109.5
C12 C13 H13C 109.5
H13A C13 H13C 109.5
H13B C13 H13C 109.5
C12 C14 H14A 109.5
C12 C14 H14B 109.5
H14A C14 H14B 109.5
C12 C14 H14C 109.5
H14A C14 H14C 109.5
H14B C14 H14C 109.5
N3 C15 C17 111.5(4)
N3 C15 C16 114.3(4)
C17 C15 C16 113.9(4)
N3 C15 H15 105.4
C17 C15 H15 105.4
C16 C15 H15 105.4
C15 C16 H16A 109.5
C15 C16 H16B 109.5
H16A C16 H16B 109.5
C15 C16 H16C 109.5
H16A C16 H16C 109.5
H16B C16 H16C 109.5
C15 C17 H17A 109.5
C15 C17 H17B 109.5
H17A C17 H17B 109.5
C15 C17 H17C 109.5
H17A C17 H17C 109.5
H17B C17 H17C 109.5
Si1 C18 H18A 109.5
Si1 C18 H18B 109.5
H18A C18 H18B 109.5
Si1 C18 H18C 109.5
H18A C18 H18C 109.5
H18B C18 H18C 109.5
Si1 C19 H19A 109.5
Si1 C19 H19B 109.5
H19A C19 H19B 109.5
Si1 C19 H19C 109.5
H19A C19 H19C 109.5
H19B C19 H19C 109.5
Si1 C20 H20A 109.5
Si1 C20 H20B 109.5
H20A C20 H20B 109.5
Si1 C20 H20C 109.5
H20A C20 H20C 109.5
H20B C20 H20C 109.5
Si2 C21 H21A 109.5
Si2 C21 H21B 109.5
H21A C21 H21B 109.5
Si2 C21 H21C 109.5
H21A C21 H21C 109.5
H21B C21 H21C 109.5
Si2 C22 H22A 109.5
Si2 C22 H22B 109.5
H22A C22 H22B 109.5
Si2 C22 H22C 109.5
H22A C22 H22C 109.5
H22B C22 H22C 109.5
Si2 C23 H23A 109.5
Si2 C23 H23B 109.5
H23A C23 H23B 109.5
Si2 C23 H23C 109.5
H23A C23 H23C 109.5
H23B C23 H23C 109.5
Si3 C24 H24A 109.5
Si3 C24 H24B 109.5
H24A C24 H24B 109.5
Si3 C24 H24C 109.5
H24A C24 H24C 109.5
H24B C24 H24C 109.5
Si3 C25 H25A 109.5
Si3 C25 H25B 109.5
H25A C25 H25B 109.5
Si3 C25 H25C 109.5
H25A C25 H25C 109.5
H25B C25 H25C 109.5
Si3 C26 H26A 109.5
Si3 C26 H26B 109.5
H26A C26 H26B 109.5
Si3 C26 H26C 109.5
H26A C26 H26C 109.5
H26B C26 H26C 109.5
Si4 C27 H27A 109.5
Si4 C27 H27B 109.5
H27A C27 H27B 109.5
Si4 C27 H27C 109.5
H27A C27 H27C 109.5
H27B C27 H27C 109.5
Si4 C28 H28A 109.5
Si4 C28 H28B 109.5
H28A C28 H28B 109.5
Si4 C28 H28C 109.5
H28A C28 H28C 109.5
H28B C28 H28C 109.5
Si4 C29 H29A 109.5
Si4 C29 H29B 109.5
H29A C29 H29B 109.5
Si4 C29 H29C 109.5
H29A C29 H29C 109.5
H29B C29 H29C 109.5
Si5 C30 H30A 109.5
Si5 C30 H30B 109.5
H30A C30 H30B 109.5
Si5 C30 H30C 109.5
H30A C30 H30C 109.5
H30B C30 H30C 109.5
Si5 C31 H31A 109.5
Si5 C31 H31B 109.5
H31A C31 H31B 109.5
Si5 C31 H31C 109.5
H31A C31 H31C 109.5
H31B C31 H31C 109.5
Si5 C32 H32A 109.5
Si5 C32 H32B 109.5
H32A C32 H32B 109.5
Si5 C32 H32C 109.5
H32A C32 H32C 109.5
H32B C32 H32C 109.5
Si6 C33 H33A 109.5
Si6 C33 H33B 109.5
H33A C33 H33B 109.5
Si6 C33 H33C 109.5
H33A C33 H33C 109.5
H33B C33 H33C 109.5
Si6 C34 H34A 109.5
Si6 C34 H34B 109.5
H34A C34 H34B 109.5
Si6 C34 H34C 109.5
H34A C34 H34C 109.5
H34B C34 H34C 109.5
Si6 C35 H35A 109.5
Si6 C35 H35B 109.5
H35A C35 H35B 109.5
Si6 C35 H35C 109.5
H35A C35 H35C 109.5
H35B C35 H35C 109.5

loop_
_geom_bond_atom_site_label_1
_geom_bond_atom_site_label_2
_geom_bond_distance
U1 N1 2.128(4)
U1 N6 2.294(4)
U1 N4 2.308(4)
U1 N5 2.313(4)
U1 Si5 3.3656(18)
U1 Si3 3.4332(18)
Si1 N4 1.724(5)
Si1 C18 1.868(6)
Si1 C19 1.873(5)
Si1 C20 1.877(6)
Si2 N4 1.753(4)
Si2 C23 1.874(5)
Si2 C21 1.875(6)
Si2 C22 1.890(6)
Si3 N5 1.741(4)
Si3 C25 1.856(5)
Si3 C24 1.868(5)
Si3 C26 1.868(5)
Si4 N5 1.735(4)
Si4 C29 1.860(5)
Si4 C27 1.882(6)
Si4 C28 1.886(5)
Si5 N6 1.742(4)
Si5 C30 1.864(5)
Si5 C31 1.881(6)
Si5 C32 1.884(6)
Si6 N6 1.744(4)
Si6 C33 1.869(6)
Si6 C34 1.873(5)
Si6 C35 1.885(6)
N1 C1 1.295(6)
N2 C1 1.386(6)
N2 C11 1.412(6)
N2 C12 1.493(5)
N3 C1 1.396(6)
N3 C2 1.409(6)
N3 C15 1.487(6)
C2 C3 1.377(7)
C2 C7 1.424(7)
C3 C4 1.402(7)
C3 H3 0.9500
C4 C5 1.357(8)
C4 H4 0.9500
C5 C6 1.412(8)
C5 H5 0.9500
C6 C7 1.415(7)
C6 C8 1.417(8)
C7 C11 1.412(7)
C8 C9 1.351(8)
C8 H8 0.9500
C9 C10 1.399(8)
C9 H9 0.9500
C10 C11 1.376(7)
C10 H10 0.9500
C12 C14 1.531(7)
C12 C13 1.539(7)
C12 H12 1.0000
C13 H13A 0.9800
C13 H13B 0.9800
C13 H13C 0.9800
C14 H14A 0.9800
C14 H14B 0.9800
C14 H14C 0.9800
C15 C17 1.528(6)
C15 C16 1.541(7)
C15 H15 1.0000
C16 H16A 0.9800
C16 H16B 0.9800
C16 H16C 0.9800
C17 H17A 0.9800
C17 H17B 0.9800
C17 H17C 0.9800
C18 H18A 0.9800
C18 H18B 0.9800
C18 H18C 0.9800
C19 H19A 0.9800
C19 H19B 0.9800
C19 H19C 0.9800
C20 H20A 0.9800
C20 H20B 0.9800
C20 H20C 0.9800
C21 H21A 0.9800
C21 H21B 0.9800
C21 H21C 0.9800
C22 H22A 0.9800
C22 H22B 0.9800
C22 H22C 0.9800
C23 H23A 0.9800
C23 H23B 0.9800
C23 H23C 0.9800
C24 H24A 0.9800
C24 H24B 0.9800
C24 H24C 0.9800
C25 H25A 0.9800
C25 H25B 0.9800
C25 H25C 0.9800
C26 H26A 0.9800
C26 H26B 0.9800
C26 H26C 0.9800
C27 H27A 0.9800
C27 H27B 0.9800
C27 H27C 0.9800
C28 H28A 0.9800
C28 H28B 0.9800
C28 H28C 0.9800
C29 H29A 0.9800
C29 H29B 0.9800
C29 H29C 0.9800
C30 H30A 0.9800
C30 H30B 0.9800
C30 H30C 0.9800
C31 H31A 0.9800
C31 H31B 0.9800
C31 H31C 0.9800
C32 H32A 0.9800
C32 H32B 0.9800
C32 H32C 0.9800
C33 H33A 0.9800
C33 H33B 0.9800
C33 H33C 0.9800
C34 H34A 0.9800
C34 H34B 0.9800
C34 H34C 0.9800
C35 H35A 0.9800
C35 H35B 0.9800
C35 H35C 0.9800
